data_7064327
loop_
_publ_author_name
Nafisa,
'Rana, Lata'
'Mahiya, Kuldeep'

_publ_section_title
;
 Catalytic oxidation of tetralin by dioxomolybdenum complexes: design,
 synthesis, characterization and DFT investigations
;
_journal_issue 2
_journal_name_full 'New Journal of Chemistry'
_journal_page_first 798
_journal_page_last 809
_journal_paper_doi 10.1039/D5NJ04083C
_journal_volume 50
_journal_year 2026
_chemical_formula_moiety 'C19 H22 Mo N2 O8 S'
_chemical_formula_sum 'C19 H22 Mo N2 O8 S'
_chemical_formula_weight 534.38
_space_group_crystal_system monoclinic
_space_group_IT_number 14
_space_group_name_Hall '-P 2ybc'
_space_group_name_H-M_alt 'P 1 21/c 1'
_atom_sites_solution_hydrogens geom
_atom_sites_solution_primary dual
_audit_creation_date 2025-06-27
_audit_creation_method
;
Olex2 1.5
(compiled 2025.05.31 svn.r86d253d1 for OlexSys, GUI svn.r7254)
;
_audit_update_record
;
2025-10-12 deposited with the CCDC.	2025-12-09 downloaded from the CCDC.
;
_cell_angle_alpha 90
_cell_angle_beta 93.2880(10)
_cell_angle_gamma 90
_cell_formula_units_Z 4
_cell_length_a 9.21100(10)
_cell_length_b 8.01890(10)
_cell_length_c 29.0172(2)
_cell_measurement_reflns_used 14904
_cell_measurement_temperature 293
_cell_measurement_theta_max 67.9300
_cell_measurement_theta_min 3.0360
_cell_volume 2139.74(4)
_computing_cell_refinement 'CrysAlisPro 1.171.42.90a (Rigaku OD, 2023)'
_computing_data_collection 'CrysAlisPro 1.171.42.90a (Rigaku OD, 2023)'
_computing_data_reduction 'CrysAlisPro 1.171.42.90a (Rigaku OD, 2023)'
_computing_molecular_graphics 'Olex2 1.5 (Dolomanov et al., 2009)'
_computing_publication_material 'Olex2 1.5 (Dolomanov et al., 2009)'
_computing_structure_refinement 'SHELXL 2019/3 (Sheldrick, 2015)'
_computing_structure_solution 'SHELXT 2018/2 (Sheldrick, 2018)'
_diffrn_ambient_temperature 293
_diffrn_detector 'Hybrid Pixel Array Detector'
_diffrn_detector_area_resol_mean 10.0000
_diffrn_detector_type HyPix3000
_diffrn_measured_fraction_theta_full 0.998
_diffrn_measured_fraction_theta_max 0.995
_diffrn_measurement_details
;
List of Runs (angles in degrees, time in seconds):

  # Type    Start    End  Width  t~exp~   \w     \q     \k     \f   Frames
#--------------------------------------------------------------------------
  1  \w    -68.00  28.00   0.50    0.20    --  -40.83  77.00-120.00  192
  2  \w    -28.00  31.00   0.50    0.20    --  -40.83  21.00 -30.00  118
  3  \w    -28.00  31.00   0.50    0.20    --  -40.83  21.00  60.00  118
  4  \w    -37.00  27.00   0.50    0.20    --  -40.83  32.00  90.00  128
  5  \w    -37.00  27.00   0.50    0.20    --  -40.83  32.00 150.00  128
  6  \w     71.00 169.00   0.50    0.50    --   96.04  17.00 120.00  196
  7  \w     95.00 160.00   0.50    0.50    --   96.04 124.00 121.00  130
  8  \w     81.00 164.00   0.50    0.50    --   96.04 145.00  90.00  166
  9  \w    105.00 170.00   0.50    0.50    --   96.04  96.00  90.00  130
 10  \w     99.00 160.00   0.50    0.50    --   96.04 117.00 -30.00  122
 11  \w     79.00 164.00   0.50    0.50    --   96.04 147.00 -72.00  170
 12  \w     99.00 160.00   0.50    0.50    --   96.04 117.00-150.00  122
 13  \w     14.00 110.00   0.50    0.20    --   40.83  77.00 -90.00  192
 14  \w     21.00 108.00   0.50    0.20    --   40.83  54.00-120.00  174
 15  \w     21.00 108.00   0.50    0.20    --   40.83  54.00-180.00  174
 16  \w     14.00 110.00   0.50    0.20    --   40.83  77.00   0.00  192
 17  \w     14.00 110.00   0.50    0.20    --   40.83  77.00  90.00  192
 18  \w    -35.00  24.00   0.50    0.20    --   40.83 -11.00  90.00  118
 19  \w     28.00  83.00   0.50    0.50    --   96.04 -68.00  90.00  110
 20  \w     29.00  57.00   0.50    0.50    --   96.04 -50.00  30.00   56
 21  \w    -35.00  24.00   0.50    0.20    --   40.83 -11.00 -90.00  118
 22  \w     29.00  57.00   0.50    0.50    --   96.04 -50.00-180.00   56
 23  \w     29.00  57.00   0.50    0.50    --   96.04 -50.00-150.00   56
 24  \w     27.00 105.00   0.50    0.50    --   96.04 -77.00-150.00  156
 25  \w     45.00 106.00   0.50    0.20    --   40.83-147.00-121.00  122
 26  \w     23.00 106.00   0.50    0.50    --   96.04 -96.00-180.00  166
 27  \w     45.00 128.00   0.50    0.50    --   96.04-147.00-121.00  166
 28  \w     23.00 106.00   0.50    0.50    --   96.04 -96.00  60.00  166
 29  \w     32.00 110.00   0.50    0.50    --   96.04-117.00  90.00  156
 30  \w     33.00 111.00   0.50    0.50    --   96.04-124.00  43.00  156
 31  \w     33.00  89.00   0.50    0.20    --   40.83-124.00  43.00  112
 32  \w   -108.00 -17.00   0.50    0.20    --  -40.83 -65.00  90.00  182
 33  \w   -108.00 -21.00   0.50    0.20    --  -40.83 -54.00 -90.00  174
 34  \w   -108.00 -21.00   0.50    0.20    --  -40.83 -54.00 -30.00  174
 35  \w   -107.00 -24.00   0.50    0.20    --  -40.83 -43.00   0.00  166
 36  \w   -156.00 -83.00   0.50    0.50    --  -82.50 -96.00  90.00  146
 37  \w   -108.00 -57.00   0.50    0.20    --  -40.83-147.00-121.00  102
 38  \w   -151.00 -57.00   0.50    0.50    --  -82.50-147.00-121.00  188
 39  \w   -147.00 -73.00   0.50    0.50    --  -82.50-124.00  43.00  148
 40  \w    -47.00 -15.00   0.50    0.50    --  -82.50  42.00 -30.00   64
 41  \w   -103.00 -24.00   0.50    0.20    --  -40.83 147.00 -72.00  158
 42  \w    -86.00 -11.00   0.50    0.20    --  -40.83 124.00 121.00  150
 43  \w    -85.00 -18.00   0.50    0.50    --  -82.50 124.00 121.00  134
;
_diffrn_measurement_device 'four-circle diffractometer'
_diffrn_measurement_device_type 'XtaLAB Synergy, Dualflex, HyPix3000'
_diffrn_measurement_method '\w scans'
_diffrn_orient_matrix_type 'CrysAlisPro convention (1999,Acta A55,543-557)'
_diffrn_orient_matrix_UB_11 0.1533479000
_diffrn_orient_matrix_UB_12 0.0238408000
_diffrn_orient_matrix_UB_13 -0.0175723000
_diffrn_orient_matrix_UB_21 -0.0138051000
_diffrn_orient_matrix_UB_22 0.1900161000
_diffrn_orient_matrix_UB_23 0.0062591000
_diffrn_orient_matrix_UB_31 0.0660776000
_diffrn_orient_matrix_UB_32 -0.0154600000
_diffrn_orient_matrix_UB_33 0.0497887000
_diffrn_radiation_monochromator mirror
_diffrn_radiation_probe x-ray
_diffrn_radiation_type 'Cu K\a'
_diffrn_radiation_wavelength 1.54184
_diffrn_reflns_av_R_equivalents 0.0312
_diffrn_reflns_av_unetI/netI 0.0208
_diffrn_reflns_Laue_measured_fraction_full 0.998
_diffrn_reflns_Laue_measured_fraction_max 0.995
_diffrn_reflns_limit_h_max 11
_diffrn_reflns_limit_h_min -11
_diffrn_reflns_limit_k_max 9
_diffrn_reflns_limit_k_min -9
_diffrn_reflns_limit_l_max 34
_diffrn_reflns_limit_l_min -24
_diffrn_reflns_number 21524
_diffrn_reflns_point_group_measured_fraction_full 0.998
_diffrn_reflns_point_group_measured_fraction_max 0.995
_diffrn_reflns_theta_full 67.684
_diffrn_reflns_theta_max 68.070
_diffrn_reflns_theta_min 3.051
_diffrn_source 'micro-focus sealed X-ray tube'
_diffrn_source_type 'PhotonJet (Cu) X-ray Source'
_exptl_absorpt_coefficient_mu 6.369
_exptl_absorpt_correction_T_max 1.00000
_exptl_absorpt_correction_T_min 0.49005
_exptl_absorpt_correction_type multi-scan
_exptl_absorpt_process_details
;
CrysAlisPro 1.171.42.90a (Rigaku Oxford Diffraction, 2023)
Empirical absorption correction using spherical harmonics,
implemented in SCALE3 ABSPACK scaling algorithm.
;
_exptl_crystal_colour 'clear pinkish orange'
_exptl_crystal_colour_lustre clear
_exptl_crystal_colour_modifier pinkish
_exptl_crystal_colour_primary orange
_exptl_crystal_density_diffrn 1.659
_exptl_crystal_description block
_exptl_crystal_F_000 1088
_exptl_crystal_size_max 0.28
_exptl_crystal_size_mid 0.22
_exptl_crystal_size_min 0.16
_refine_diff_density_max 0.267
_refine_diff_density_min -0.430
_refine_diff_density_rms 0.050
_refine_ls_extinction_coef 0.00054(5)
_refine_ls_extinction_expression Fc^*^=kFc[1+0.001xFc^2^\l^3^/sin(2\q)]^-1/4^
_refine_ls_extinction_method 'SHELXL-2019/2 (Sheldrick 2019)'
_refine_ls_goodness_of_fit_ref 1.060
_refine_ls_hydrogen_treatment constr
_refine_ls_matrix_type full
_refine_ls_number_parameters 286
_refine_ls_number_reflns 3882
_refine_ls_number_restraints 0
_refine_ls_restrained_S_all 1.060
_refine_ls_R_factor_all 0.0284
_refine_ls_R_factor_gt 0.0246
_refine_ls_shift/su_max 0.001
_refine_ls_shift/su_mean 0.000
_refine_ls_structure_factor_coef Fsqd
_refine_ls_weighting_details 'w=1/[\s^2^(Fo^2^)+(0.0311P)^2^+1.0146P] where P=(Fo^2^+2Fc^2^)/3'
_refine_ls_weighting_scheme calc
_refine_ls_wR_factor_gt 0.0634
_refine_ls_wR_factor_ref 0.0654
_reflns_Friedel_coverage 0.000
_reflns_number_gt 3441
_reflns_number_total 3882
_reflns_threshold_expression 'I > 2\s(I)'
_cod_data_source_file d5nj04083c2.cif
_cod_data_source_block oval-3dm_auto
_cod_database_code 7064327
_shelx_shelxl_version_number 2019/3
_chemical_oxdiff_formula 'C H N O'
_shelx_space_group_comment
;
The symmetry employed for this shelxl refinement is uniquely defined
by the following loop, which should always be used as a source of
symmetry information in preference to the above space-group names.
They are only intended as comments.
;
_shelx_estimated_absorpt_t_max 0.429
_shelx_estimated_absorpt_t_min 0.269
_olex2_refinement_description
;
1. Fixed Uiso
 At 1.2 times of:
  All C(H) groups
 At 1.5 times of:
  All C(H,H,H) groups
2.a Aromatic/amide H refined with riding coordinates:
 C5(H5), C6(H6), C7(H7), C10(H10), C14(H14), C15(H15), C16(H16)
2.b Idealised Me refined as rotating group:
 C1(H1A,H1B,H1C), C2(H2A,H2B,H2C), C17(H17A,H17B,H17C), C18(H18A,H18B,H18C),
 C19(H19A,H19B,H19C)
;
_olex2_submission_special_instructions 'No special instructions were received'
_oxdiff_exptl_absorpt_empirical_details
;
Empirical correction (ABSPACK) includes:
- Absorption correction using spherical harmonics
- Frame scaling
;
_oxdiff_exptl_absorpt_empirical_full_max 1.458
_oxdiff_exptl_absorpt_empirical_full_min 0.744

loop_
_space_group_symop_operation_xyz
'x, y, z'
'-x, y+1/2, -z+1/2'
'-x, -y, -z'
'x, -y-1/2, z-1/2'

loop_
_atom_site_label
_atom_site_type_symbol
_atom_site_fract_x
_atom_site_fract_y
_atom_site_fract_z
_atom_site_U_iso_or_equiv
_atom_site_adp_type
_atom_site_occupancy
_atom_site_site_symmetry_order
_atom_site_calc_flag
_atom_site_refinement_flags_posn
_atom_site_refinement_flags_adp
_atom_site_refinement_flags_occupancy
_atom_site_disorder_assembly
_atom_site_disorder_group
Mo1 Mo 0.78459(2) 0.75115(2) 0.57852(2) 0.03312(8) Uani 1 1 d . . . . .
S1 S 0.83295(7) 0.39720(8) 0.52010(2) 0.04571(16) Uani 1 1 d . . . . .
O1 O 0.59869(16) 0.6342(2) 0.59356(5) 0.0400(4) Uani 1 1 d . . . . .
O2 O 0.99337(17) 0.7776(2) 0.58798(5) 0.0374(4) Uani 1 1 d . . . . .
O3 O 0.7480(2) 0.7488(2) 0.52021(6) 0.0473(5) Uani 1 1 d . . . . .
O4 O 0.7379(2) 0.9452(2) 0.59590(6) 0.0508(4) Uani 1 1 d . . . . .
O5 O 0.85725(17) 0.4816(2) 0.56694(5) 0.0402(4) Uani 1 1 d . . . . .
O6 O 0.24522(18) 0.4325(3) 0.75310(5) 0.0566(5) Uani 1 1 d . . . . .
O7 O 0.05029(17) 0.3372(2) 0.69207(5) 0.0467(4) Uani 1 1 d . . . . .
O8 O 1.23384(17) 0.9443(2) 0.57359(5) 0.0460(4) Uani 1 1 d . . . . .
N1 N 0.80927(19) 0.6613(2) 0.65099(6) 0.0334(4) Uani 1 1 d . . . . .
N2 N 0.6894(2) 0.5799(3) 0.66787(6) 0.0384(4) Uani 1 1 d . . . . .
C1 C 0.3523(3) 0.4814(4) 0.78750(8) 0.0601(8) Uani 1 1 d . . . . .
H1A H 0.382149 0.593856 0.781804 0.090 Uiso 1 1 calc R U . . .
H1B H 0.434691 0.408417 0.786679 0.090 Uiso 1 1 calc R U . . .
H1C H 0.312438 0.475005 0.817304 0.090 Uiso 1 1 calc R U . . .
C2 C -0.0524(3) 0.2553(3) 0.66126(10) 0.0478(6) Uani 1 1 d . . . . .
H2A H -0.004051 0.170496 0.644517 0.072 Uiso 1 1 calc R U . . .
H2B H -0.095724 0.334988 0.639955 0.072 Uiso 1 1 calc R U . . .
H2C H -0.126765 0.205080 0.678546 0.072 Uiso 1 1 calc R U . . .
C3 C 0.2836(2) 0.4428(3) 0.70838(7) 0.0397(5) Uani 1 1 d . . . . .
C4 C 0.1747(2) 0.3951(3) 0.67488(7) 0.0355(5) Uani 1 1 d . . . . .
C5 C 0.4150(2) 0.4982(3) 0.69480(8) 0.0414(6) Uani 1 1 d . . . . .
H5 H 0.487690 0.526229 0.717026 0.050 Uiso 1 1 calc R U . . .
C6 C 0.2006(3) 0.4127(3) 0.62878(8) 0.0411(5) Uani 1 1 d . . . . .
H6 H 0.128458 0.383837 0.606460 0.049 Uiso 1 1 calc R U . . .
C7 C 0.3325(3) 0.4729(3) 0.61532(8) 0.0401(5) Uani 1 1 d . . . . .
H7 H 0.347753 0.486096 0.584121 0.048 Uiso 1 1 calc R U . . .
C8 C 0.4417(2) 0.5135(3) 0.64805(7) 0.0353(5) Uani 1 1 d . . . . .
C9 C 0.5844(2) 0.5775(3) 0.63604(7) 0.0360(5) Uani 1 1 d . . . . .
C10 C 0.9118(2) 0.7003(3) 0.68126(8) 0.0357(5) Uani 1 1 d . . . . .
H10 H 0.903623 0.665042 0.711540 0.043 Uiso 1 1 calc R U . . .
C11 C 1.0374(2) 0.7952(3) 0.67068(8) 0.0344(5) Uani 1 1 d . . . . .
C12 C 1.0747(2) 0.8304(3) 0.62538(7) 0.0327(5) Uani 1 1 d . . . . .
C13 C 1.2028(2) 0.9201(3) 0.61849(7) 0.0368(5) Uani 1 1 d . . . . .
C14 C 1.2859(3) 0.9805(4) 0.65587(8) 0.0463(6) Uani 1 1 d . . . . .
H14 H 1.369576 1.041513 0.651145 0.056 Uiso 1 1 calc R U . . .
C15 C 1.2453(3) 0.9507(4) 0.70076(9) 0.0512(7) Uani 1 1 d . . . . .
H15 H 1.300430 0.994653 0.725725 0.061 Uiso 1 1 calc R U . . .
C16 C 1.1249(3) 0.8574(3) 0.70810(8) 0.0448(6) Uani 1 1 d . . . . .
H16 H 1.100476 0.834819 0.738123 0.054 Uiso 1 1 calc R U . . .
C17 C 0.9286(3) 0.2071(4) 0.52594(9) 0.0517(7) Uani 1 1 d . . . . .
H17A H 1.031102 0.229229 0.529409 0.078 Uiso 1 1 calc R U . . .
H17B H 0.908347 0.140003 0.498936 0.078 Uiso 1 1 calc R U . . .
H17C H 0.898505 0.148690 0.552639 0.078 Uiso 1 1 calc R U . . .
C18 C 0.6528(3) 0.3187(5) 0.51926(14) 0.0831(11) Uani 1 1 d . . . . .
H18A H 0.643935 0.243417 0.544671 0.125 Uiso 1 1 calc R U . . .
H18B H 0.631029 0.260540 0.490773 0.125 Uiso 1 1 calc R U . . .
H18C H 0.585938 0.409559 0.521869 0.125 Uiso 1 1 calc R U . . .
C19 C 1.3677(3) 1.0255(4) 0.56539(9) 0.0487(6) Uani 1 1 d . . . . .
H19A H 1.375505 1.039894 0.532783 0.073 Uiso 1 1 calc R U . . .
H19B H 1.447369 0.958763 0.577651 0.073 Uiso 1 1 calc R U . . .
H19C H 1.370358 1.132580 0.580230 0.073 Uiso 1 1 calc R U . . .

loop_
_atom_site_aniso_label
_atom_site_aniso_U_11
_atom_site_aniso_U_22
_atom_site_aniso_U_33
_atom_site_aniso_U_23
_atom_site_aniso_U_13
_atom_site_aniso_U_12
Mo1 0.03055(12) 0.03883(13) 0.03033(12) 0.00624(7) 0.00466(7) -0.00260(8)
S1 0.0608(4) 0.0444(4) 0.0320(3) -0.0014(2) 0.0038(3) -0.0027(3)
O1 0.0341(8) 0.0518(11) 0.0345(8) 0.0074(7) 0.0062(6) -0.0061(8)
O2 0.0333(8) 0.0487(10) 0.0307(8) -0.0018(7) 0.0049(6) -0.0075(7)
O3 0.0464(10) 0.0624(13) 0.0329(9) 0.0127(7) -0.0003(7) -0.0044(8)
O4 0.0529(10) 0.0423(10) 0.0583(10) 0.0064(8) 0.0120(8) 0.0028(9)
O5 0.0476(9) 0.0405(9) 0.0323(8) -0.0032(7) 0.0009(7) -0.0010(8)
O6 0.0419(9) 0.0953(15) 0.0334(8) 0.0036(9) 0.0083(7) -0.0209(10)
O7 0.0328(8) 0.0649(12) 0.0429(9) 0.0005(8) 0.0074(7) -0.0121(8)
O8 0.0360(8) 0.0626(12) 0.0397(9) 0.0054(8) 0.0045(7) -0.0132(8)
N1 0.0323(9) 0.0369(11) 0.0318(9) 0.0026(8) 0.0076(7) -0.0005(8)
N2 0.0331(10) 0.0472(12) 0.0356(10) 0.0055(8) 0.0088(8) -0.0053(9)
C1 0.0523(16) 0.093(2) 0.0356(13) 0.0024(14) 0.0056(11) -0.0174(16)
C2 0.0368(13) 0.0532(17) 0.0534(15) 0.0001(12) 0.0039(11) -0.0105(11)
C3 0.0371(12) 0.0490(15) 0.0339(11) 0.0042(10) 0.0085(9) -0.0051(11)
C4 0.0302(11) 0.0361(13) 0.0409(12) 0.0019(10) 0.0074(9) -0.0016(10)
C5 0.0337(12) 0.0546(15) 0.0362(12) 0.0026(11) 0.0045(9) -0.0072(11)
C6 0.0371(12) 0.0495(15) 0.0367(12) -0.0013(11) 0.0014(9) -0.0055(11)
C7 0.0410(13) 0.0469(14) 0.0330(11) 0.0032(10) 0.0067(9) -0.0037(11)
C8 0.0329(11) 0.0362(12) 0.0376(11) 0.0035(10) 0.0085(9) -0.0009(10)
C9 0.0351(12) 0.0385(13) 0.0353(11) 0.0027(10) 0.0102(9) -0.0009(10)
C10 0.0351(12) 0.0405(13) 0.0320(11) 0.0031(10) 0.0064(9) 0.0052(10)
C11 0.0295(11) 0.0386(12) 0.0351(11) -0.0006(10) 0.0035(9) 0.0040(10)
C12 0.0288(11) 0.0337(12) 0.0358(11) -0.0017(9) 0.0020(8) 0.0033(9)
C13 0.0300(11) 0.0412(13) 0.0392(12) 0.0007(10) 0.0029(9) 0.0008(10)
C14 0.0314(12) 0.0583(17) 0.0489(14) -0.0032(12) -0.0002(10) -0.0069(12)
C15 0.0382(13) 0.0704(19) 0.0440(14) -0.0106(13) -0.0054(10) -0.0061(13)
C16 0.0390(13) 0.0620(17) 0.0335(12) -0.0035(11) 0.0012(10) 0.0020(12)
C17 0.0563(17) 0.0536(16) 0.0462(14) -0.0102(12) 0.0115(12) 0.0007(14)
C18 0.0492(18) 0.086(3) 0.111(3) -0.038(2) -0.0176(18) 0.0006(18)
C19 0.0362(13) 0.0549(16) 0.0561(15) 0.0051(13) 0.0105(11) -0.0096(12)

loop_
_atom_type_symbol
_atom_type_description
_atom_type_scat_dispersion_real
_atom_type_scat_dispersion_imag
_atom_type_scat_source
C C 0.0181 0.0091 'International Tables Vol C Tables 4.2.6.8 and 6.1.1.4'
H H 0.0000 0.0000 'International Tables Vol C Tables 4.2.6.8 and 6.1.1.4'
Mo Mo -0.0483 2.7339 'International Tables Vol C Tables 4.2.6.8 and 6.1.1.4'
N N 0.0311 0.0180 'International Tables Vol C Tables 4.2.6.8 and 6.1.1.4'
O O 0.0492 0.0322 'International Tables Vol C Tables 4.2.6.8 and 6.1.1.4'
S S 0.3331 0.5567 'International Tables Vol C Tables 4.2.6.8 and 6.1.1.4'

loop_
_geom_angle_atom_site_label_1
_geom_angle_atom_site_label_2
_geom_angle_atom_site_label_3
_geom_angle
_geom_angle_site_symmetry_1
_geom_angle_site_symmetry_3
_geom_angle_publ_flag
O1 Mo1 O5 81.51(6) . . ?
O1 Mo1 N1 71.77(6) . . ?
O2 Mo1 O1 149.97(7) . . ?
O2 Mo1 O5 80.12(6) . . ?
O2 Mo1 N1 81.64(6) . . ?
O3 Mo1 O1 95.00(7) . . ?
O3 Mo1 O2 106.25(8) . . ?
O3 Mo1 O5 83.50(7) . . ?
O3 Mo1 N1 159.78(8) . . ?
O4 Mo1 O1 97.40(8) . . ?
O4 Mo1 O2 97.11(8) . . ?
O4 Mo1 O3 105.40(9) . . ?
O4 Mo1 O5 171.09(7) . . ?
O4 Mo1 N1 91.72(8) . . ?
N1 Mo1 O5 79.52(6) . . ?
O5 S1 C17 104.55(11) . . ?
O5 S1 C18 105.04(14) . . ?
C17 S1 C18 99.00(17) . . ?
C9 O1 Mo1 119.32(14) . . ?
C12 O2 Mo1 130.40(13) . . ?
S1 O5 Mo1 121.36(9) . . ?
C3 O6 C1 116.38(19) . . ?
C4 O7 C2 118.12(18) . . ?
C13 O8 C19 117.05(18) . . ?
N2 N1 Mo1 116.34(13) . . ?
C10 N1 Mo1 126.62(15) . . ?
C10 N1 N2 115.93(17) . . ?
C9 N2 N1 109.24(17) . . ?
O6 C1 H1A 109.5 . . ?
O6 C1 H1B 109.5 . . ?
O6 C1 H1C 109.5 . . ?
H1A C1 H1B 109.5 . . ?
H1A C1 H1C 109.5 . . ?
H1B C1 H1C 109.5 . . ?
O7 C2 H2A 109.5 . . ?
O7 C2 H2B 109.5 . . ?
O7 C2 H2C 109.5 . . ?
H2A C2 H2B 109.5 . . ?
H2A C2 H2C 109.5 . . ?
H2B C2 H2C 109.5 . . ?
O6 C3 C4 115.18(19) . . ?
O6 C3 C5 125.0(2) . . ?
C5 C3 C4 119.8(2) . . ?
O7 C4 C3 114.97(18) . . ?
O7 C4 C6 126.0(2) . . ?
C6 C4 C3 119.0(2) . . ?
C3 C5 H5 119.5 . . ?
C3 C5 C8 121.0(2) . . ?
C8 C5 H5 119.5 . . ?
C4 C6 H6 119.6 . . ?
C4 C6 C7 120.8(2) . . ?
C7 C6 H6 119.6 . . ?
C6 C7 H7 119.9 . . ?
C8 C7 C6 120.3(2) . . ?
C8 C7 H7 119.9 . . ?
C5 C8 C9 118.0(2) . . ?
C7 C8 C5 119.0(2) . . ?
C7 C8 C9 122.95(19) . . ?
O1 C9 C8 118.50(19) . . ?
N2 C9 O1 123.1(2) . . ?
N2 C9 C8 118.41(19) . . ?
N1 C10 H10 118.3 . . ?
N1 C10 C11 123.4(2) . . ?
C11 C10 H10 118.3 . . ?
C12 C11 C10 123.4(2) . . ?
C16 C11 C10 117.2(2) . . ?
C16 C11 C12 119.4(2) . . ?
O2 C12 C11 122.3(2) . . ?
O2 C12 C13 118.52(19) . . ?
C11 C12 C13 119.2(2) . . ?
O8 C13 C12 115.61(19) . . ?
O8 C13 C14 124.4(2) . . ?
C14 C13 C12 120.0(2) . . ?
C13 C14 H14 119.7 . . ?
C13 C14 C15 120.5(2) . . ?
C15 C14 H14 119.7 . . ?
C14 C15 H15 119.9 . . ?
C16 C15 C14 120.2(2) . . ?
C16 C15 H15 119.9 . . ?
C11 C16 H16 119.7 . . ?
C15 C16 C11 120.6(2) . . ?
C15 C16 H16 119.7 . . ?
S1 C17 H17A 109.5 . . ?
S1 C17 H17B 109.5 . . ?
S1 C17 H17C 109.5 . . ?
H17A C17 H17B 109.5 . . ?
H17A C17 H17C 109.5 . . ?
H17B C17 H17C 109.5 . . ?
S1 C18 H18A 109.5 . . ?
S1 C18 H18B 109.5 . . ?
S1 C18 H18C 109.5 . . ?
H18A C18 H18B 109.5 . . ?
H18A C18 H18C 109.5 . . ?
H18B C18 H18C 109.5 . . ?
O8 C19 H19A 109.5 . . ?
O8 C19 H19B 109.5 . . ?
O8 C19 H19C 109.5 . . ?
H19A C19 H19B 109.5 . . ?
H19A C19 H19C 109.5 . . ?
H19B C19 H19C 109.5 . . ?

loop_
_geom_bond_atom_site_label_1
_geom_bond_atom_site_label_2
_geom_bond_distance
_geom_bond_site_symmetry_2
_geom_bond_publ_flag
Mo1 O1 2.0218(15) . ?
Mo1 O2 1.9385(16) . ?
Mo1 O3 1.7062(16) . ?
Mo1 O4 1.6987(18) . ?
Mo1 O5 2.2932(17) . ?
Mo1 N1 2.2223(17) . ?
S1 O5 1.5233(16) . ?
S1 C17 1.764(3) . ?
S1 C18 1.774(3) . ?
O1 C9 1.327(3) . ?
O2 C12 1.351(3) . ?
O6 C1 1.417(3) . ?
O6 C3 1.367(3) . ?
O7 C2 1.425(3) . ?
O7 C4 1.358(3) . ?
O8 C13 1.364(3) . ?
O8 C19 1.426(3) . ?
N1 N2 1.395(2) . ?
N1 C10 1.291(3) . ?
N2 C9 1.299(3) . ?
C1 H1A 0.9600 . ?
C1 H1B 0.9600 . ?
C1 H1C 0.9600 . ?
C2 H2A 0.9600 . ?
C2 H2B 0.9600 . ?
C2 H2C 0.9600 . ?
C3 C4 1.409(3) . ?
C3 C5 1.368(3) . ?
C4 C6 1.379(3) . ?
C5 H5 0.9300 . ?
C5 C8 1.398(3) . ?
C6 H6 0.9300 . ?
C6 C7 1.385(3) . ?
C7 H7 0.9300 . ?
C7 C8 1.382(3) . ?
C8 C9 1.471(3) . ?
C10 H10 0.9300 . ?
C10 C11 1.433(3) . ?
C11 C12 1.406(3) . ?
C11 C16 1.406(3) . ?
C12 C13 1.406(3) . ?
C13 C14 1.379(3) . ?
C14 H14 0.9300 . ?
C14 C15 1.396(3) . ?
C15 H15 0.9300 . ?
C15 C16 1.364(4) . ?
C16 H16 0.9300 . ?
C17 H17A 0.9600 . ?
C17 H17B 0.9600 . ?
C17 H17C 0.9600 . ?
C18 H18A 0.9600 . ?
C18 H18B 0.9600 . ?
C18 H18C 0.9600 . ?
C19 H19A 0.9600 . ?
C19 H19B 0.9600 . ?
C19 H19C 0.9600 . ?

loop_
_geom_torsion_atom_site_label_1
_geom_torsion_atom_site_label_2
_geom_torsion_atom_site_label_3
_geom_torsion_atom_site_label_4
_geom_torsion
_geom_torsion_site_symmetry_1
_geom_torsion_site_symmetry_2
_geom_torsion_site_symmetry_3
_geom_torsion_site_symmetry_4
_geom_torsion_publ_flag
Mo1 O1 C9 N2 -6.3(3) . . . . ?
Mo1 O1 C9 C8 171.78(16) . . . . ?
Mo1 O2 C12 C11 34.7(3) . . . . ?
Mo1 O2 C12 C13 -146.86(17) . . . . ?
Mo1 N1 N2 C9 -1.1(2) . . . . ?
Mo1 N1 C10 C11 -7.7(3) . . . . ?
O2 C12 C13 O8 -0.5(3) . . . . ?
O2 C12 C13 C14 177.9(2) . . . . ?
O6 C3 C4 O7 -3.5(3) . . . . ?
O6 C3 C4 C6 175.5(2) . . . . ?
O6 C3 C5 C8 -176.2(2) . . . . ?
O7 C4 C6 C7 -179.8(2) . . . . ?
O8 C13 C14 C15 179.5(2) . . . . ?
N1 N2 C9 O1 4.6(3) . . . . ?
N1 N2 C9 C8 -173.5(2) . . . . ?
N1 C10 C11 C12 -11.5(4) . . . . ?
N1 C10 C11 C16 167.4(2) . . . . ?
N2 N1 C10 C11 -175.1(2) . . . . ?
C1 O6 C3 C4 -179.4(2) . . . . ?
C1 O6 C3 C5 -1.0(4) . . . . ?
C2 O7 C4 C3 -167.3(2) . . . . ?
C2 O7 C4 C6 13.8(4) . . . . ?
C3 C4 C6 C7 1.4(4) . . . . ?
C3 C5 C8 C7 0.5(4) . . . . ?
C3 C5 C8 C9 178.7(2) . . . . ?
C4 C3 C5 C8 2.0(4) . . . . ?
C4 C6 C7 C8 1.2(4) . . . . ?
C5 C3 C4 O7 178.1(2) . . . . ?
C5 C3 C4 C6 -3.0(4) . . . . ?
C5 C8 C9 O1 -162.4(2) . . . . ?
C5 C8 C9 N2 15.8(3) . . . . ?
C6 C7 C8 C5 -2.2(4) . . . . ?
C6 C7 C8 C9 179.8(2) . . . . ?
C7 C8 C9 O1 15.7(4) . . . . ?
C7 C8 C9 N2 -166.1(2) . . . . ?
C10 N1 N2 C9 167.7(2) . . . . ?
C10 C11 C12 O2 0.4(4) . . . . ?
C10 C11 C12 C13 -178.0(2) . . . . ?
C10 C11 C16 C15 -179.1(2) . . . . ?
C11 C12 C13 O8 177.9(2) . . . . ?
C11 C12 C13 C14 -3.7(4) . . . . ?
C12 C11 C16 C15 -0.2(4) . . . . ?
C12 C13 C14 C15 1.2(4) . . . . ?
C13 C14 C15 C16 1.8(4) . . . . ?
C14 C15 C16 C11 -2.3(4) . . . . ?
C16 C11 C12 O2 -178.4(2) . . . . ?
C16 C11 C12 C13 3.2(3) . . . . ?
C17 S1 O5 Mo1 171.79(12) . . . . ?
C18 S1 O5 Mo1 -84.50(17) . . . . ?
C19 O8 C13 C12 -176.1(2) . . . . ?
C19 O8 C13 C14 5.6(4) . . . . ?
